data_4084514
loop_
_publ_author_name
'Silantyev, Gleb A.'
'Filippov, Oleg A.'
'Musa, Sanaa'
'Gelman, Dmitri'
'Belkova, Natalia V.'
'Weisz, Klaus'
'Epstein, Lina M.'
'Shubina, Elena S.'

_publ_section_title
;
 Conformational Flexibility of Dibenzobarrelene-Based PC(sp3)P Pincer
 Iridium Hydride Complexes: The Role of Hemilabile Functional Groups and
 External Coordinating Solvents
;
_journal_issue 21
_journal_name_full Organometallics
_journal_page_first 5964
_journal_paper_doi 10.1021/om500308g
_journal_volume 33
_journal_year 2014
_chemical_formula_moiety 'C33 H40 Cl Ir O P2, 2(C H Cl3)'
_chemical_formula_sum 'C35 H42 Cl7 Ir O P2'
_chemical_formula_weight 980.98
_chemical_name_systematic
; 
 ? 
;
_space_group_IT_number 62
_symmetry_cell_setting orthorhombic
_symmetry_space_group_name_Hall '-P 2ac 2n'
_symmetry_space_group_name_H-M 'P n m a'
_atom_sites_solution_hydrogens geom
_atom_sites_solution_primary direct
_atom_sites_solution_secondary difmap
_audit_creation_method SHELXL-97
_cell_angle_alpha 90.00
_cell_angle_beta 90.00
_cell_angle_gamma 90.00
_cell_formula_units_Z 4
_cell_length_a 22.9924(14)
_cell_length_b 14.3047(9)
_cell_length_c 11.9202(7)
_cell_measurement_temperature 173(1)
_cell_volume 3920.5(4)
_computing_cell_refinement 'Bruker SMART'
_computing_data_collection 'Bruker SMART'
_computing_data_reduction 'Bruker SAINT'
_computing_molecular_graphics 'Bruker SHELXTL'
_computing_publication_material 'Bruker SHELXTL'
_computing_structure_refinement 'SHELXL-97 (Sheldrick, 1997)'
_computing_structure_solution 'SHELXS-97 (Sheldrick, 1990)'
_diffrn_ambient_temperature 173(1)
_diffrn_measured_fraction_theta_full 0.994
_diffrn_measured_fraction_theta_max 0.994
_diffrn_measurement_device_type 'CCD area detector'
_diffrn_measurement_method 'phi and omega scans'
_diffrn_radiation_monochromator graphite
_diffrn_radiation_source 'fine-focus sealed tube'
_diffrn_radiation_type MoK\a
_diffrn_radiation_wavelength 0.71073
_diffrn_reflns_av_R_equivalents 0.0322
_diffrn_reflns_av_sigmaI/netI 0.0220
_diffrn_reflns_limit_h_max 30
_diffrn_reflns_limit_h_min -30
_diffrn_reflns_limit_k_max 18
_diffrn_reflns_limit_k_min -18
_diffrn_reflns_limit_l_max 15
_diffrn_reflns_limit_l_min -15
_diffrn_reflns_number 33035
_diffrn_reflns_theta_full 28.00
_diffrn_reflns_theta_max 28.00
_diffrn_reflns_theta_min 2.84
_exptl_absorpt_coefficient_mu 3.992
_exptl_absorpt_correction_T_max 0.6353
_exptl_absorpt_correction_T_min 0.3275
_exptl_absorpt_correction_type multi-scan
_exptl_absorpt_process_details 'Bruker SADABS V2.05'
_exptl_crystal_colour colorless
_exptl_crystal_density_diffrn 1.662
_exptl_crystal_density_method 'not measured'
_exptl_crystal_description shapeless
_exptl_crystal_F_000 1944
_exptl_crystal_size_max 0.36
_exptl_crystal_size_mid 0.24
_exptl_crystal_size_min 0.13
_refine_diff_density_max 1.220
_refine_diff_density_min -1.213
_refine_diff_density_rms 0.104
_refine_ls_extinction_method none
_refine_ls_goodness_of_fit_ref 1.042
_refine_ls_hydrogen_treatment mixed
_refine_ls_matrix_type full
_refine_ls_number_parameters 239
_refine_ls_number_reflns 4893
_refine_ls_number_restraints 0
_refine_ls_restrained_S_all 1.042
_refine_ls_R_factor_all 0.0325
_refine_ls_R_factor_gt 0.0288
_refine_ls_shift/su_max 0.003
_refine_ls_shift/su_mean 0.000
_refine_ls_structure_factor_coef Fsqd
_refine_ls_weighting_details 'calc w=1/[\s^2^(Fo^2^)+(0.0321P)^2^+8.1718P] where P=(Fo^2^+2Fc^2^)/3'
_refine_ls_weighting_scheme calc
_refine_ls_wR_factor_gt 0.0662
_refine_ls_wR_factor_ref 0.0679
_reflns_number_gt 4467
_reflns_number_total 4893
_reflns_threshold_expression >2sigma(I)
_cod_data_source_file om500308g_si_002.cif
_cod_data_source_block sanaa18m
_cod_depositor_comments
;
The following automatic conversions were performed:

'_symmetry_cell_setting' value 'Orthorhombic' changed to
'orthorhombic' according to
/home/saulius/struct/COD-crude-data--automatic-downloads/rss-feeds/ACS/lib/dictionaries/cif_core.dic
dictionary named 'cif_core.dic' version 2.4.2 from 2011-04-26.

Automatic conversion script
Id: cif_fix_values 2827 2014-09-09 07:05:25Z andrius 

 Adding full bibliography for 4084514.cif.
;
_cod_original_sg_symbol_H-M Pnma
_cod_database_code 4084514

loop_
_symmetry_equiv_pos_as_xyz
'x, y, z'
'-x+1/2, -y, z+1/2'
'-x, y+1/2, -z'
'x+1/2, -y+1/2, -z+1/2'
'-x, -y, -z'
'x-1/2, y, -z-1/2'
'x, -y-1/2, z'
'-x-1/2, y-1/2, z-1/2'

loop_
_atom_site_label
_atom_site_type_symbol
_atom_site_fract_x
_atom_site_fract_y
_atom_site_fract_z
_atom_site_U_iso_or_equiv
_atom_site_adp_type
_atom_site_occupancy
_atom_site_symmetry_multiplicity
_atom_site_calc_flag
_atom_site_refinement_flags
C1 C 0.76137(18) 0.2500 0.3819(3) 0.0189(8) Uani 1 2 d S
C2 C 0.77551(18) 0.2500 0.5104(3) 0.0206(8) Uani 1 2 d S
C3 C 0.7374(2) 0.2500 0.6000(4) 0.0233(9) Uani 1 2 d S
H3 H 0.6966 0.2500 0.5872 0.028 Uiso 1 2 calc SR
C4 C 0.7593(2) 0.2500 0.7100(4) 0.0272(9) Uani 1 2 d S
H4 H 0.7331 0.2500 0.7716 0.033 Uiso 1 2 calc SR
C5 C 0.8185(2) 0.2500 0.7295(4) 0.0271(9) Uani 1 2 d S
H5 H 0.8327 0.2500 0.8043 0.032 Uiso 1 2 calc SR
C6 C 0.8575(2) 0.2500 0.6400(4) 0.0252(9) Uani 1 2 d S
H6 H 0.8982 0.2500 0.6537 0.030 Uiso 1 2 calc SR
C7 C 0.83652(19) 0.2500 0.5310(4) 0.0225(8) Uani 1 2 d S
C8 C 0.87449(18) 0.2500 0.4256(4) 0.0238(8) Uani 1 2 d S
H8 H 0.9171 0.2500 0.4425 0.029 Uiso 1 2 calc SR
C9 C 0.85475(13) 0.3364(2) 0.3620(3) 0.0233(6) Uani 1 1 d .
C10 C 0.88823(14) 0.4136(2) 0.3348(3) 0.0276(7) Uani 1 1 d .
H10 H 0.9292 0.4121 0.3442 0.033 Uiso 1 1 calc R
C11 C 0.86107(15) 0.4935(2) 0.2933(3) 0.0293(7) Uani 1 1 d .
H11 H 0.8839 0.5459 0.2720 0.035 Uiso 1 1 calc R
C12 C 0.80108(15) 0.4974(2) 0.2829(3) 0.0265(6) Uani 1 1 d .
H12 H 0.7830 0.5532 0.2574 0.032 Uiso 1 1 calc R
C13 C 0.76691(14) 0.4190(2) 0.3097(2) 0.0220(6) Uani 1 1 d .
C14 C 0.79487(13) 0.3376(2) 0.3446(2) 0.0205(6) Uani 1 1 d .
C15 C 0.67198(13) 0.4633(2) 0.4586(3) 0.0250(6) Uani 1 1 d .
H15 H 0.7006 0.4358 0.5125 0.030 Uiso 1 1 calc R
C16 C 0.68090(15) 0.5695(2) 0.4619(3) 0.0306(7) Uani 1 1 d .
H16A H 0.6505 0.6001 0.4174 0.046 Uiso 1 1 calc R
H16B H 0.7192 0.5849 0.4307 0.046 Uiso 1 1 calc R
H16C H 0.6787 0.5913 0.5397 0.046 Uiso 1 1 calc R
C17 C 0.61152(15) 0.4360(3) 0.5010(3) 0.0349(8) Uani 1 1 d .
H17A H 0.6052 0.4632 0.5755 0.052 Uiso 1 1 calc R
H17B H 0.6087 0.3678 0.5057 0.052 Uiso 1 1 calc R
H17C H 0.5819 0.4596 0.4490 0.052 Uiso 1 1 calc R
C18 C 0.65872(15) 0.4920(2) 0.2136(3) 0.0263(6) Uani 1 1 d .
H18 H 0.6773 0.5542 0.2270 0.032 Uiso 1 1 calc R
C19 C 0.67532(17) 0.4617(3) 0.0951(3) 0.0380(8) Uani 1 1 d .
H19A H 0.6541 0.4046 0.0755 0.057 Uiso 1 1 calc R
H19B H 0.7172 0.4497 0.0918 0.057 Uiso 1 1 calc R
H19C H 0.6652 0.5114 0.0420 0.057 Uiso 1 1 calc R
C20 C 0.59298(16) 0.5061(3) 0.2224(3) 0.0382(8) Uani 1 1 d .
H20A H 0.5794 0.5431 0.1583 0.057 Uiso 1 1 calc R
H20B H 0.5839 0.5392 0.2922 0.057 Uiso 1 1 calc R
H20C H 0.5735 0.4451 0.2222 0.057 Uiso 1 1 calc R
C21 C 0.71400(19) 0.2500 0.1621(4) 0.0235(9) Uani 1 2 d S
C22 C 0.5604(2) 0.2500 0.9523(5) 0.0338(11) Uani 1 2 d S
H22 H 0.5723 0.2500 1.0330 0.041 Uiso 1 2 calc SR
C23 C 0.4929(3) 0.2500 0.4691(5) 0.0476(14) Uani 1 2 d S
H23 H 0.5330 0.2500 0.4368 0.057 Uiso 1 2 calc SR
Cl1 Cl 0.57720(5) 0.2500 0.23438(10) 0.0297(2) Uani 1 2 d S
Cl2 Cl 0.62349(6) 0.2500 0.87054(17) 0.0581(4) Uani 1 2 d S
Cl3 Cl 0.51918(5) 0.14923(8) 0.92736(12) 0.0585(3) Uani 1 1 d .
Cl4 Cl 0.45856(9) 0.34973(16) 0.4262(2) 0.1406(10) Uani 1 1 d .
Cl5 Cl 0.49869(14) 0.2500 0.61288(19) 0.1311(12) Uani 1 2 d S
Ir1 Ir 0.677491(7) 0.2500 0.307970(13) 0.01777(6) Uani 1 2 d S
O1 O 0.73863(16) 0.2500 0.0788(3) 0.0371(8) Uani 1 2 d S
P1 P 0.68793(3) 0.41116(5) 0.31977(6) 0.01998(15) Uani 1 1 d .
H1H H 0.652(3) 0.2500 0.417(5) 0.06(2) Uiso 1 2 d S

loop_
_atom_site_aniso_label
_atom_site_aniso_U_11
_atom_site_aniso_U_22
_atom_site_aniso_U_33
_atom_site_aniso_U_23
_atom_site_aniso_U_13
_atom_site_aniso_U_12
C1 0.022(2) 0.0135(17) 0.0206(19) 0.000 0.0012(15) 0.000
C2 0.025(2) 0.0138(18) 0.023(2) 0.000 -0.0028(16) 0.000
C3 0.029(2) 0.0135(18) 0.028(2) 0.000 0.0004(17) 0.000
C4 0.038(3) 0.018(2) 0.026(2) 0.000 0.0016(19) 0.000
C5 0.040(3) 0.019(2) 0.023(2) 0.000 -0.0061(18) 0.000
C6 0.028(2) 0.0173(19) 0.030(2) 0.000 -0.0058(18) 0.000
C7 0.024(2) 0.0150(18) 0.028(2) 0.000 -0.0023(17) 0.000
C8 0.021(2) 0.022(2) 0.028(2) 0.000 -0.0011(17) 0.000
C9 0.0240(15) 0.0243(15) 0.0215(14) -0.0022(12) 0.0010(11) -0.0008(12)
C10 0.0262(15) 0.0303(16) 0.0265(15) -0.0002(13) 0.0012(12) -0.0065(13)
C11 0.0356(17) 0.0262(16) 0.0260(15) 0.0012(13) 0.0028(13) -0.0137(14)
C12 0.0361(17) 0.0204(14) 0.0232(15) 0.0012(12) 0.0013(13) -0.0026(13)
C13 0.0277(15) 0.0182(13) 0.0202(14) 0.0004(11) -0.0010(11) -0.0015(12)
C14 0.0243(14) 0.0165(13) 0.0209(13) -0.0013(11) 0.0006(11) -0.0007(11)
C15 0.0287(16) 0.0213(14) 0.0251(15) -0.0032(12) -0.0014(12) 0.0006(12)
C16 0.0371(18) 0.0201(15) 0.0345(17) -0.0042(13) -0.0018(14) 0.0022(13)
C17 0.0381(19) 0.0311(17) 0.0355(18) -0.0047(15) 0.0081(15) -0.0009(15)
C18 0.0331(16) 0.0170(14) 0.0288(16) 0.0040(12) -0.0046(13) 0.0034(12)
C19 0.050(2) 0.0363(19) 0.0282(17) 0.0067(15) -0.0043(15) 0.0045(16)
C20 0.0351(19) 0.0351(19) 0.044(2) 0.0052(16) -0.0084(16) 0.0114(16)
C21 0.028(2) 0.0164(19) 0.026(2) 0.000 -0.0030(18) 0.000
C22 0.028(2) 0.034(3) 0.039(3) 0.000 -0.002(2) 0.000
C23 0.050(3) 0.045(3) 0.048(3) 0.000 0.007(3) 0.000
Cl1 0.0232(5) 0.0339(6) 0.0319(6) 0.000 -0.0043(4) 0.000
Cl2 0.0352(7) 0.0484(8) 0.0908(12) 0.000 0.0214(8) 0.000
Cl3 0.0408(5) 0.0456(6) 0.0891(9) -0.0108(6) 0.0101(5) -0.0128(4)
Cl4 0.0981(13) 0.1376(17) 0.186(2) 0.0772(16) 0.0619(14) 0.0818(13)
Cl5 0.118(2) 0.230(4) 0.0452(11) 0.000 0.0195(13) 0.000
Ir1 0.01988(9) 0.01388(8) 0.01953(9) 0.000 -0.00110(6) 0.000
O1 0.049(2) 0.0287(17) 0.0336(19) 0.000 0.0135(17) 0.000
P1 0.0243(4) 0.0142(3) 0.0215(4) 0.0001(3) -0.0017(3) 0.0014(3)

loop_
_atom_type_symbol
_atom_type_description
_atom_type_scat_dispersion_real
_atom_type_scat_dispersion_imag
_atom_type_scat_source
C C 0.0033 0.0016 'International Tables Vol C Tables 4.2.6.8 and 6.1.1.4'
H H 0.0000 0.0000 'International Tables Vol C Tables 4.2.6.8 and 6.1.1.4'
O O 0.0106 0.0060 'International Tables Vol C Tables 4.2.6.8 and 6.1.1.4'
P P 0.1023 0.0942 'International Tables Vol C Tables 4.2.6.8 and 6.1.1.4'
Cl Cl 0.1484 0.1585 'International Tables Vol C Tables 4.2.6.8 and 6.1.1.4'
Ir Ir -1.4442 7.9887 'International Tables Vol C Tables 4.2.6.8 and 6.1.1.4'

loop_
_geom_angle_atom_site_label_1
_geom_angle_atom_site_label_2
_geom_angle_atom_site_label_3
_geom_angle
_geom_angle_site_symmetry_1
_geom_angle_site_symmetry_3
C14 C1 C14 109.2(3) 7_565 .
C14 C1 C2 100.3(2) 7_565 .
C14 C1 C2 100.3(2) . .
C14 C1 Ir1 109.6(2) 7_565 .
C14 C1 Ir1 109.6(2) . .
C2 C1 Ir1 126.6(3) . .
C3 C2 C7 119.5(4) . .
C3 C2 C1 128.6(4) . .
C7 C2 C1 111.9(4) . .
C2 C3 C4 119.6(4) . .
C2 C3 H3 120.2 . .
C4 C3 H3 120.2 . .
C5 C4 C3 120.7(4) . .
C5 C4 H4 119.6 . .
C3 C4 H4 119.6 . .
C4 C5 C6 120.4(4) . .
C4 C5 H5 119.8 . .
C6 C5 H5 119.8 . .
C7 C6 C5 119.5(4) . .
C7 C6 H6 120.2 . .
C5 C6 H6 120.2 . .
C6 C7 C2 120.3(4) . .
C6 C7 C8 124.8(4) . .
C2 C7 C8 114.9(4) . .
C9 C8 C9 108.9(4) 7_565 .
C9 C8 C7 103.8(2) 7_565 .
C9 C8 C7 103.8(2) . .
C9 C8 H8 113.2 7_565 .
C9 C8 H8 113.2 . .
C7 C8 H8 113.2 . .
C10 C9 C14 120.4(3) . .
C10 C9 C8 126.9(3) . .
C14 C9 C8 112.3(3) . .
C9 C10 C11 119.2(3) . .
C9 C10 H10 120.4 . .
C11 C10 H10 120.4 . .
C12 C11 C10 120.7(3) . .
C12 C11 H11 119.6 . .
C10 C11 H11 119.6 . .
C11 C12 C13 120.2(3) . .
C11 C12 H12 119.9 . .
C13 C12 H12 119.9 . .
C14 C13 C12 118.5(3) . .
C14 C13 P1 112.9(2) . .
C12 C13 P1 128.3(2) . .
C9 C14 C13 120.7(3) . .
C9 C14 C1 116.3(3) . .
C13 C14 C1 122.4(3) . .
C17 C15 C16 111.5(3) . .
C17 C15 P1 111.9(2) . .
C16 C15 P1 113.3(2) . .
C17 C15 H15 106.6 . .
C16 C15 H15 106.6 . .
P1 C15 H15 106.6 . .
C15 C16 H16A 109.5 . .
C15 C16 H16B 109.5 . .
H16A C16 H16B 109.5 . .
C15 C16 H16C 109.5 . .
H16A C16 H16C 109.5 . .
H16B C16 H16C 109.5 . .
C15 C17 H17A 109.5 . .
C15 C17 H17B 109.5 . .
H17A C17 H17B 109.5 . .
C15 C17 H17C 109.5 . .
H17A C17 H17C 109.5 . .
H17B C17 H17C 109.5 . .
C19 C18 C20 110.3(3) . .
C19 C18 P1 111.5(2) . .
C20 C18 P1 113.4(2) . .
C19 C18 H18 107.1 . .
C20 C18 H18 107.1 . .
P1 C18 H18 107.1 . .
C18 C19 H19A 109.5 . .
C18 C19 H19B 109.5 . .
H19A C19 H19B 109.5 . .
C18 C19 H19C 109.5 . .
H19A C19 H19C 109.5 . .
H19B C19 H19C 109.5 . .
C18 C20 H20A 109.5 . .
C18 C20 H20B 109.5 . .
H20A C20 H20B 109.5 . .
C18 C20 H20C 109.5 . .
H20A C20 H20C 109.5 . .
H20B C20 H20C 109.5 . .
O1 C21 Ir1 176.1(4) . .
Cl2 C22 Cl3 110.8(2) . .
Cl2 C22 Cl3 110.8(2) . 7_565
Cl3 C22 Cl3 110.8(3) . 7_565
Cl2 C22 H22 108.1 . .
Cl3 C22 H22 108.1 . .
Cl3 C22 H22 108.1 7_565 .
Cl4 C23 Cl4 113.2(4) 7_565 .
Cl4 C23 Cl5 109.5(3) 7_565 .
Cl4 C23 Cl5 109.5(3) . .
Cl4 C23 H23 108.1 7_565 .
Cl4 C23 H23 108.1 . .
Cl5 C23 H23 108.1 . .
C21 Ir1 C1 88.79(17) . .
C21 Ir1 P1 90.55(2) . 7_565
C1 Ir1 P1 83.156(19) . 7_565
C21 Ir1 P1 90.55(2) . .
C1 Ir1 P1 83.156(19) . .
P1 Ir1 P1 166.24(4) 7_565 .
C21 Ir1 Cl1 94.95(13) . .
C1 Ir1 Cl1 176.26(11) . .
P1 Ir1 Cl1 96.784(19) 7_565 .
P1 Ir1 Cl1 96.784(19) . .
C21 Ir1 H1H 178(3) . .
C1 Ir1 H1H 90(3) . .
P1 Ir1 H1H 89.3(3) 7_565 .
P1 Ir1 H1H 89.3(3) . .
Cl1 Ir1 H1H 87(3) . .
C13 P1 C18 106.24(14) . .
C13 P1 C15 103.35(14) . .
C18 P1 C15 106.78(14) . .
C13 P1 Ir1 99.21(10) . .
C18 P1 Ir1 122.98(11) . .
C15 P1 Ir1 115.71(10) . .

loop_
_geom_bond_atom_site_label_1
_geom_bond_atom_site_label_2
_geom_bond_distance
_geom_bond_site_symmetry_2
C1 C14 1.537(4) 7_565
C1 C14 1.537(4) .
C1 C2 1.565(6) .
C1 Ir1 2.121(4) .
C2 C3 1.381(6) .
C2 C7 1.424(6) .
C3 C4 1.405(6) .
C3 H3 0.9500 .
C4 C5 1.380(7) .
C4 H4 0.9500 .
C5 C6 1.394(7) .
C5 H5 0.9500 .
C6 C7 1.387(6) .
C6 H6 0.9500 .
C7 C8 1.530(6) .
C8 C9 1.519(4) 7_565
C8 C9 1.519(4) .
C8 H8 1.0000 .
C9 C10 1.385(4) .
C9 C14 1.392(4) .
C10 C11 1.393(5) .
C10 H10 0.9500 .
C11 C12 1.386(5) .
C11 H11 0.9500 .
C12 C13 1.406(4) .
C12 H12 0.9500 .
C13 C14 1.394(4) .
C13 P1 1.824(3) .
C15 C17 1.530(4) .
C15 C16 1.533(4) .
C15 P1 1.852(3) .
C15 H15 1.0000 .
C16 H16A 0.9800 .
C16 H16B 0.9800 .
C16 H16C 0.9800 .
C17 H17A 0.9800 .
C17 H17B 0.9800 .
C17 H17C 0.9800 .
C18 C19 1.526(5) .
C18 C20 1.529(5) .
C18 P1 1.841(3) .
C18 H18 1.0000 .
C19 H19A 0.9800 .
C19 H19B 0.9800 .
C19 H19C 0.9800 .
C20 H20A 0.9800 .
C20 H20B 0.9800 .
C20 H20C 0.9800 .
C21 O1 1.143(5) .
C21 Ir1 1.930(5) .
C22 Cl2 1.747(5) .
C22 Cl3 1.751(3) .
C22 Cl3 1.751(3) 7_565
C22 H22 1.0000 .
C23 Cl4 1.708(4) 7_565
C23 Cl4 1.708(4) .
C23 Cl5 1.719(7) .
C23 H23 1.0000 .
Cl1 Ir1 2.4670(11) .
Ir1 P1 2.3220(8) 7_565
Ir1 P1 2.3220(8) .
Ir1 H1H 1.42(7) .
